data_7153084
loop_
_publ_author_name
'Jones, Raymond C. F.'
'Howard, Kevin J.'
'Snaith, John S.'
'Blake, Alexander J.'
'Li, Wang-Shei'
'Steel, Peter J.'

_publ_section_title
;
 Cycloaddition of homochiral dihydroimidazoles: a 1,3-dipolar
 cycloaddition route to optically active pyrrolo[1,2-a]imidazoles.
;
_journal_issue 1
_journal_name_full 'Organic &amp; biomolecular chemistry'
_journal_page_first 297
_journal_page_last 306
_journal_paper_doi 10.1039/c0ob00529k
_journal_volume 9
_journal_year 2011
_chemical_formula_moiety 'C25 H28 N2 O4'
_chemical_formula_sum 'C25 H28 N2 O4'
_chemical_formula_weight 420.49
_chemical_name_systematic
;
?
;
_space_group_IT_number 4
_symmetry_cell_setting monoclinic
_symmetry_space_group_name_Hall 'P 2yb'
_symmetry_space_group_name_H-M 'P 1 21 1'
_atom_sites_solution_hydrogens geom
_atom_sites_solution_primary direct
_atom_sites_solution_secondary difmap
_audit_creation_method SHELXL
_cell_angle_alpha 90.00
_cell_angle_beta 91.07(2)
_cell_angle_gamma 90.00
_cell_formula_units_Z 4
_cell_length_a 11.351(2)
_cell_length_b 9.7612(10)
_cell_length_c 19.942(3)
_cell_measurement_reflns_used 58
_cell_measurement_temperature 293(2)
_cell_measurement_theta_max 13
_cell_measurement_theta_min 11
_cell_volume 2209.2(6)
_computing_structure_refinement 'SHELXL-93 (Sheldrick, 1993)'
_computing_structure_solution 'SHELXS-86 (Sheldrick, 1990)'
_diffrn_ambient_temperature 293(2)
_diffrn_radiation_monochromator graphite
_diffrn_radiation_source 'fine-focus sealed tube'
_diffrn_radiation_type MoK\a
_diffrn_radiation_wavelength 0.71073
_diffrn_reflns_av_R_equivalents 0.0
_diffrn_reflns_av_sigmaI/netI 0.059
_diffrn_reflns_limit_h_max 12
_diffrn_reflns_limit_h_min -12
_diffrn_reflns_limit_k_max 10
_diffrn_reflns_limit_k_min 0
_diffrn_reflns_limit_l_max 21
_diffrn_reflns_limit_l_min 0
_diffrn_reflns_number 3081
_diffrn_reflns_theta_max 22.49
_diffrn_reflns_theta_min 1.79
_exptl_absorpt_coefficient_mu 0.086
_exptl_absorpt_correction_type nine
_exptl_crystal_colour colourless
_exptl_crystal_density_diffrn 1.264
_exptl_crystal_density_method 'not measured'
_exptl_crystal_description plate
_exptl_crystal_F_000 896
_exptl_crystal_size_max 0.39
_exptl_crystal_size_mid 0.39
_exptl_crystal_size_min 0.10
_refine_diff_density_max 0.157
_refine_diff_density_min -0.145
_refine_diff_density_rms 0.034
_refine_ls_abs_structure_details 'Flack H D (1983), Acta Cryst. A39, 876-881'
_refine_ls_abs_structure_Flack 'not reliably determined'
_refine_ls_extinction_coef 0.0071(12)
_refine_ls_extinction_expression Fc^*^=kFc[1+0.001xFc^2^\l^3^/sin(2\q)]^-1/4^
_refine_ls_extinction_method SHELXL
_refine_ls_goodness_of_fit_all 1.006
_refine_ls_goodness_of_fit_obs 1.059
_refine_ls_matrix_type full
_refine_ls_number_parameters 548
_refine_ls_number_reflns 3072
_refine_ls_number_restraints 33
_refine_ls_restrained_S_all 1.169
_refine_ls_restrained_S_obs 1.049
_refine_ls_R_factor_all 0.0936
_refine_ls_R_factor_obs 0.0494
_refine_ls_shift/esd_max 0.017
_refine_ls_shift/esd_mean 0.002
_refine_ls_structure_factor_coef Fsqd
_refine_ls_weighting_details 'w=1/[\s^2^(Fo^2^)+(0.056P)^2^+0.456P] where P=(Fo^2^+2Fc^2^)/3'
_refine_ls_weighting_scheme calc
_refine_ls_wR_factor_all 0.141
_refine_ls_wR_factor_obs 0.100
_reflns_number_observed 2091
_reflns_number_total 3081
_reflns_observed_criterion >2sigma(I)
_cod_data_source_file c0ob00529k.txt
_cod_data_source_block jsphno
_cod_depositor_comments
;Adding full bibliography for 7153082--7153084.cif.

The following automatic conversions were performed:

'_refine_ls_weighting_scheme' value 'calc
w=1/[\s^2^(Fo^2^)+(0.056P)^2^+0.456P] where P=(Fo^2^+2Fc^2^)/3' was
changed to 'calc'. New tag '_refine_ls_weighting_details' was
created. The value of the new tag was set to
'w=1/[\s^2^(Fo^2^)+(0.056P)^2^+0.456P] where P=(Fo^2^+2Fc^2^)/3'.

Automatic conversion script
Id: cif_fix_values 3143 2015-03-26 13:38:13Z robertas 
;
_cod_original_cell_volume 2209.1(5)
_cod_original_sg_symbol_H-M P2(1)
_cod_database_code 7153084

loop_
_symmetry_equiv_pos_as_xyz
'x, y, z'
'-x, y+1/2, -z'

loop_
_atom_site_aniso_label
_atom_site_aniso_U_11
_atom_site_aniso_U_22
_atom_site_aniso_U_33
_atom_site_aniso_U_23
_atom_site_aniso_U_13
_atom_site_aniso_U_12
N1 0.040(3) 0.050(4) 0.052(3) 0.000(3) 0.005(2) -0.002(3)
C2 0.051(4) 0.045(4) 0.079(5) 0.003(4) -0.001(4) 0.003(4)
C3 0.042(4) 0.046(4) 0.051(4) 0.000(4) -0.002(3) 0.007(3)
N4 0.043(3) 0.037(3) 0.047(3) 0.003(3) 0.002(2) 0.001(3)
C5 0.059(4) 0.052(5) 0.045(4) -0.002(4) -0.009(3) -0.010(4)
C6 0.056(4) 0.053(5) 0.063(4) 0.003(4) -0.016(3) 0.015(4)
C7 0.053(4) 0.060(5) 0.058(4) -0.010(4) -0.016(3) 0.010(4)
C7A 0.050(4) 0.039(4) 0.050(4) -0.003(4) 0.000(3) 0.004(3)
C8 0.061(5) 0.058(5) 0.055(5) 0.010(4) -0.008(4) -0.012(4)
O8 0.054(3) 0.095(5) 0.099(4) -0.013(4) 0.010(3) 0.001(3)
O9 0.065(3) 0.061(4) 0.116(4) -0.026(4) -0.013(3) -0.007(3)
C10 0.082(6) 0.058(5) 0.119(7) -0.029(5) 0.000(5) 0.004(5)
C11 0.073(5) 0.054(5) 0.099(6) -0.018(5) 0.002(4) -0.009(5)
C 0.061(4) 0.053(5) 0.060(4) -0.002(4) 0.006(3) 0.003(4)
C11P 0.041(4) 0.051(5) 0.060(5) 0.003(4) 0.003(3) 0.001(3)
C12P 0.051(4) 0.066(6) 0.061(4) 0.009(5) 0.002(3) -0.001(4)
C13P 0.058(5) 0.069(6) 0.095(6) 0.021(5) 0.009(4) -0.010(5)
C14P 0.061(5) 0.056(6) 0.106(7) 0.011(6) -0.002(5) -0.009(4)
C15P 0.078(5) 0.072(6) 0.074(6) -0.011(5) -0.007(4) -0.011(5)
C16P 0.073(5) 0.058(5) 0.069(6) 0.015(5) 0.005(4) -0.006(4)
C31P 0.038(4) 0.042(4) 0.067(4) -0.009(4) 0.002(3) -0.002(3)
C32P 0.059(4) 0.061(5) 0.078(5) -0.014(5) -0.013(4) 0.015(4)
C33P 0.059(5) 0.078(6) 0.069(5) 0.000(5) -0.021(4) 0.007(4)
C34P 0.046(4) 0.084(7) 0.110(7) -0.011(6) -0.012(4) 0.024(5)
C35P 0.069(5) 0.088(7) 0.137(8) -0.044(7) -0.023(5) 0.027(5)
C36P 0.063(5) 0.082(6) 0.086(6) -0.039(5) -0.024(4) 0.015(5)
C71 0.050(4) 0.062(5) 0.063(5) 0.010(5) -0.009(4) 0.002(4)
O71 0.067(3) 0.136(6) 0.056(3) 0.012(4) -0.008(3) -0.016(4)
O72 0.046(3) 0.083(4) 0.073(3) -0.002(3) -0.012(2) -0.006(3)
C72 0.079(5) 0.121(8) 0.074(5) 0.010(6) -0.022(4) -0.035(6)
C73 0.064(6) 0.214(14) 0.148(9) -0.029(10) -0.014(6) -0.040(8)
N1' 0.043(3) 0.046(4) 0.056(3) 0.000(3) -0.003(3) 0.000(3)
C2' 0.049(4) 0.061(5) 0.064(4) -0.002(4) -0.006(3) -0.003(4)
C3' 0.039(4) 0.050(4) 0.050(4) 0.003(4) -0.004(3) -0.002(3)
N4' 0.042(3) 0.055(4) 0.055(3) 0.011(3) -0.006(2) -0.004(3)
C5' 0.060(4) 0.061(5) 0.056(4) 0.021(4) -0.010(3) -0.022(4)
C6' 0.060(5) 0.062(5) 0.045(4) -0.006(4) -0.002(3) -0.006(4)
C7' 0.044(4) 0.060(5) 0.054(4) 0.013(4) -0.003(3) -0.006(4)
C7A' 0.042(4) 0.048(4) 0.064(4) 0.019(4) -0.004(3) -0.005(3)
C8' 0.079(6) 0.094(8) 0.070(6) 0.028(6) -0.027(5) -0.035(6)
O8' 0.098(5) 0.119(6) 0.121(5) 0.040(5) -0.054(4) -0.006(4)
O9' 0.138(6) 0.144(7) 0.053(4) 0.011(5) -0.033(4) -0.041(5)
C10' 0.134(9) 0.143(11) 0.072(7) -0.015(7) 0.013(6) -0.048(9)
C11' 0.098(6) 0.097(7) 0.073(6) -0.009(5) 0.011(5) -0.032(6)
C' 0.063(4) 0.045(5) 0.082(5) -0.005(4) -0.011(4) -0.006(4)
C1B' 0.046(4) 0.059(5) 0.063(5) -0.011(4) 0.003(4) -0.018(4)
C12' 0.052(4) 0.078(6) 0.069(5) -0.020(5) 0.003(4) 0.005(4)
C13' 0.051(4) 0.092(7) 0.083(5) -0.002(6) -0.008(4) -0.003(5)
C14' 0.061(5) 0.084(6) 0.067(5) -0.011(5) 0.000(4) -0.017(5)
C15' 0.080(6) 0.079(6) 0.078(6) -0.017(5) 0.006(5) -0.021(5)
C16' 0.062(5) 0.071(6) 0.092(6) -0.023(5) -0.002(4) -0.008(4)
C31' 0.043(4) 0.048(4) 0.054(4) -0.004(4) 0.001(3) 0.007(3)
C32' 0.050(4) 0.077(6) 0.061(5) 0.016(5) 0.000(4) -0.001(4)
C33' 0.070(5) 0.069(6) 0.066(5) -0.001(4) 0.007(4) -0.007(4)
C34' 0.050(4) 0.068(5) 0.080(5) -0.020(5) 0.015(4) -0.008(4)
C35' 0.047(4) 0.071(6) 0.078(5) 0.005(5) 0.003(4) 0.002(4)
C36' 0.051(4) 0.060(5) 0.067(5) -0.004(4) -0.007(4) 0.003(4)
C71' 0.056(5) 0.062(5) 0.054(4) 0.006(4) 0.000(4) -0.006(4)
O71' 0.060(3) 0.115(5) 0.105(4) 0.049(4) -0.004(3) 0.011(3)
O72' 0.051(3) 0.081(4) 0.090(4) 0.010(3) -0.013(2) -0.011(3)
C72' 0.043(4) 0.129(8) 0.108(7) 0.025(7) -0.014(4) -0.034(5)
C73' 0.066(6) 0.199(13) 0.119(8) 0.008(9) 0.002(5) -0.038(8)

loop_
_atom_site_label
_atom_site_type_symbol
_atom_site_fract_x
_atom_site_fract_y
_atom_site_fract_z
_atom_site_U_iso_or_equiv
_atom_site_thermal_displace_type
_atom_site_occupancy
_atom_site_calc_flag
_atom_site_refinement_flags
N1 N -0.0803(4) -0.4772(5) 0.1411(2) 0.0473(14) Uani 1 d .
C2 C 0.0264(5) -0.5582(7) 0.1471(4) 0.058(2) Uani 1 d .
H2A H 0.0201(5) -0.6409(7) 0.1203(4) 0.070 Uiso 1 calc R
H2B H 0.0422(5) -0.5834(7) 0.1934(4) 0.070 Uiso 1 calc R
C3 C 0.1230(5) -0.4643(7) 0.1208(3) 0.046(2) Uani 1 d .
H3A H 0.1235(5) -0.4695(7) 0.0718(3) 0.055 Uiso 1 calc R
N4 N 0.0819(4) -0.3279(5) 0.1409(2) 0.0422(13) Uani 1 d .
C5 C 0.0944(5) -0.2132(7) 0.0928(3) 0.052(2) Uani 1 d .
H5A H 0.0880(5) -0.2493(7) 0.0470(3) 0.062 Uiso 1 calc R
C6 C -0.0104(5) -0.1211(7) 0.1055(3) 0.058(2) Uani 1 d .
H6A H -0.0313(5) -0.0687(7) 0.0650(3) 0.069 Uiso 1 calc R
C7 C -0.1091(6) -0.2225(7) 0.1224(3) 0.057(2) Uani 1 d .
H7A H -0.1656(6) -0.1789(7) 0.1522(3) 0.069 Uiso 1 calc R
C7A C -0.0431(5) -0.3375(7) 0.1599(3) 0.047(2) Uani 1 d .
H7AA H -0.0501(5) -0.3248(7) 0.2084(3) 0.056 Uiso 1 calc R
C8 C 0.2171(7) -0.1517(8) 0.1037(4) 0.058(2) Uani 1 d .
O8 O 0.3040(4) -0.2042(6) 0.0817(3) 0.083(2) Uani 1 d .
O9 O 0.2275(4) -0.0393(6) 0.1415(3) 0.081(2) Uani 1 d .
C10 C 0.1281(7) 0.0484(9) 0.1524(4) 0.086(3) Uani 1 d .
H10A H 0.1174(7) 0.1073(9) 0.1136(4) 0.103 Uiso 1 calc R
H10B H 0.1455(7) 0.1066(9) 0.1908(4) 0.103 Uiso 1 calc R
C11 C 0.0178(6) -0.0245(8) 0.1641(4) 0.075(2) Uani 1 d .
H11A H -0.0458(6) 0.0410(8) 0.1690(4) 0.090 Uiso 1 calc R
H11B H 0.0247(6) -0.0768(8) 0.2054(4) 0.090 Uiso 1 calc R
C C -0.1735(3) -0.5282(5) 0.1846(2) 0.058(2) Uani 1 d .
H0A H -0.2397(3) -0.4654(5) 0.1829(2) 0.070 Uiso 1 calc R
H0B H -0.1440(3) -0.5316(5) 0.2306(2) 0.070 Uiso 1 calc R
C11P C -0.2146(3) -0.6690(5) 0.1636(2) 0.051(2) Uani 1 d RD
C12P C -0.2457(3) -0.7654(5) 0.2115(2) 0.059(2) Uani 1 d RD
H12A H -0.2351(3) -0.7447(5) 0.2567(2) 0.071 Uiso 1 calc R
C13P C -0.2918(6) -0.8906(8) 0.1934(4) 0.074(2) Uani 1 d D
H13A H -0.3115(6) -0.9536(8) 0.2264(4) 0.088 Uiso 1 calc R
C14P C -0.3088(6) -0.9232(9) 0.1271(4) 0.074(2) Uani 1 d D
H14A H -0.3421(6) -1.0066(9) 0.1146(4) 0.089 Uiso 1 calc R
C15P C -0.2756(7) -0.8299(9) 0.0794(4) 0.075(2) Uani 1 d D
H15A H -0.2842(7) -0.8516(9) 0.0341(4) 0.090 Uiso 1 calc R
C16P C -0.2299(6) -0.7052(8) 0.0978(4) 0.067(2) Uani 1 d D
H16A H -0.2087(6) -0.6435(8) 0.0646(4) 0.080 Uiso 1 calc R
C31P C 0.2414(5) -0.5097(7) 0.1484(3) 0.049(2) Uani 1 d D
C32P C 0.2940(5) -0.4514(8) 0.2034(3) 0.066(2) Uani 1 d D
H32A H 0.2618(5) -0.3721(8) 0.2214(3) 0.079 Uiso 1 calc R
C33P C 0.3944(6) -0.5077(8) 0.2332(3) 0.069(2) Uani 1 d D
H33A H 0.4289(6) -0.4657(8) 0.2705(3) 0.083 Uiso 1 calc R
C34P C 0.4426(6) -0.6243(9) 0.2079(4) 0.080(3) Uani 1 d D
H34A H 0.5098(6) -0.6624(9) 0.2277(4) 0.096 Uiso 1 calc R
C35P C 0.3910(7) -0.6837(10) 0.1534(5) 0.098(3) Uani 1 d D
H35A H 0.4232(7) -0.7628(10) 0.1353(5) 0.118 Uiso 1 calc R
C36P C 0.2912(6) -0.6271(9) 0.1248(4) 0.077(2) Uani 1 d D
H36A H 0.2562(6) -0.6705(9) 0.0880(4) 0.092 Uiso 1 calc R
C71 C -0.1722(6) -0.2775(8) 0.0609(4) 0.059(2) Uani 1 d .
O71 O -0.1282(4) -0.2882(7) 0.0068(3) 0.087(2) Uani 1 d .
O72 O -0.2822(4) -0.3105(5) 0.0744(2) 0.0674(14) Uani 1 d .
C72 C -0.3536(7) -0.3714(11) 0.0200(4) 0.092(3) Uani 1 d .
H72A H -0.3714(7) -0.3023(11) -0.0137(4) 0.110 Uiso 1 calc R
H72B H -0.3094(7) -0.4441(11) -0.0012(4) 0.110 Uiso 1 calc R
C73 C -0.4615(7) -0.4258(15) 0.0456(5) 0.142(5) Uani 1 d .
H73A H -0.5072(7) -0.4652(15) 0.0095(5) 0.213 Uiso 1 calc R
H73B H -0.5056(7) -0.3535(15) 0.0660(5) 0.213 Uiso 1 calc R
H73C H -0.4438(7) -0.4950(15) 0.0784(5) 0.213 Uiso 1 calc R
N1' N -0.2463(4) -0.0166(5) 0.4315(2) 0.0486(14) Uani 1 d .
C2' C -0.1489(5) 0.0178(7) 0.3871(3) 0.058(2) Uani 1 d .
H2'A H -0.1778(5) 0.0553(7) 0.3449(3) 0.070 Uiso 1 calc R
H2'B H -0.1003(5) -0.0617(7) 0.3783(3) 0.070 Uiso 1 calc R
C3' C -0.0814(5) 0.1246(7) 0.4278(3) 0.046(2) Uani 1 d .
H3'A H -0.1258(5) 0.2107(7) 0.4263(3) 0.056 Uiso 1 calc R
N4' N -0.0866(4) 0.0687(6) 0.4959(3) 0.0509(14) Uani 1 d .
C5' C -0.0907(5) 0.1679(8) 0.5494(3) 0.059(2) Uani 1 d .
H5'A H -0.0583(5) 0.2543(8) 0.5328(3) 0.071 Uiso 1 calc R
C6' C -0.2213(5) 0.1908(8) 0.5639(3) 0.056(2) Uani 1 d .
H6'A H -0.2559(5) 0.2497(8) 0.5290(3) 0.067 Uiso 1 calc R
C7' C -0.2699(5) 0.0438(7) 0.5552(3) 0.053(2) Uani 1 d .
H7'A H -0.2551(5) -0.0065(7) 0.5970(3) 0.063 Uiso 1 calc R
C7A' C -0.1934(5) -0.0202(7) 0.4998(3) 0.051(2) Uani 1 d .
H7AB H -0.1709(5) -0.1141(7) 0.5119(3) 0.062 Uiso 1 calc R
C8' C -0.0199(8) 0.1263(11) 0.6118(5) 0.082(3) Uani 1 d .
O8' O 0.0548(6) 0.0396(8) 0.6126(3) 0.113(2) Uani 1 d .
O9' O -0.0466(7) 0.1936(9) 0.6687(3) 0.112(2) Uani 1 d .
C10' C -0.1370(10) 0.3001(13) 0.6659(5) 0.116(4) Uani 1 d .
H10C H -0.1068(10) 0.3789(13) 0.6421(5) 0.139 Uiso 1 calc R
H10D H -0.1548(10) 0.3289(13) 0.7112(5) 0.139 Uiso 1 calc R
C11' C -0.2458(8) 0.2525(10) 0.6323(4) 0.090(3) Uani 1 d .
H11C H -0.2997(8) 0.3290(10) 0.6268(4) 0.108 Uiso 1 calc R
H11D H -0.2834(8) 0.1844(10) 0.6601(4) 0.108 Uiso 1 calc R
C' C -0.3039(3) -0.1469(5) 0.4144(2) 0.064(2) Uani 1 d .
H'A H -0.3576(3) -0.1712(5) 0.4497(2) 0.077 Uiso 1 calc R
H'B H -0.2446(3) -0.2182(5) 0.4121(2) 0.077 Uiso 1 calc R
C1B' C -0.3709(3) -0.1416(5) 0.3491(2) 0.056(2) Uani 1 d RD
C12' C -0.4646(3) -0.0517(5) 0.3393(2) 0.066(2) Uani 1 d RD
H12B H -0.4841(3) 0.0100(5) 0.3729(2) 0.079 Uiso 1 calc R
C13' C -0.5290(6) -0.0540(9) 0.2796(4) 0.075(2) Uani 1 d D
H13B H -0.5920(6) 0.0059(9) 0.2738(4) 0.090 Uiso 1 calc R
C14' C -0.5020(7) -0.1421(9) 0.2293(4) 0.070(2) Uani 1 d D
H14B H -0.5465(7) -0.1432(9) 0.1896(4) 0.085 Uiso 1 calc R
C15' C -0.4090(7) -0.2287(9) 0.2378(4) 0.079(2) Uani 1 d D
H15B H -0.3890(7) -0.2887(9) 0.2036(4) 0.095 Uiso 1 calc R
C16' C -0.3443(6) -0.2276(8) 0.2971(4) 0.075(2) Uani 1 d D
H16B H -0.2807(6) -0.2870(8) 0.3020(4) 0.090 Uiso 1 calc R
C31' C 0.0413(5) 0.1519(7) 0.4044(3) 0.048(2) Uani 1 d D
C32' C 0.0591(6) 0.2261(8) 0.3468(4) 0.063(2) Uani 1 d D
H32B H -0.0062(6) 0.2592(8) 0.3230(4) 0.075 Uiso 1 calc R
C33' C 0.1702(6) 0.2531(8) 0.3229(4) 0.068(2) Uani 1 d D
H33B H 0.1793(6) 0.3022(8) 0.2834(4) 0.082 Uiso 1 calc R
C34' C 0.2669(6) 0.2063(8) 0.3584(4) 0.066(2) Uani 1 d D
H34B H 0.3421(6) 0.2236(8) 0.3427(4) 0.079 Uiso 1 calc R
C35' C 0.2533(6) 0.1339(8) 0.4171(4) 0.065(2) Uani 1 d D
H35B H 0.3189(6) 0.1037(8) 0.4415(4) 0.078 Uiso 1 calc R
C36' C 0.1407(5) 0.1066(7) 0.4397(3) 0.060(2) Uani 1 d D
H36B H 0.1316(5) 0.0571(7) 0.4791(3) 0.071 Uiso 1 calc R
C71' C -0.4007(6) 0.0466(9) 0.5416(3) 0.057(2) Uani 1 d .
O71' O -0.4520(4) 0.1278(7) 0.5083(3) 0.093(2) Uani 1 d .
O72' O -0.4546(4) -0.0547(6) 0.5724(2) 0.0741(15) Uani 1 d .
C72' C -0.5836(6) -0.0591(11) 0.5661(4) 0.094(3) Uani 1 d .
H72C H -0.6141(6) 0.0337(11) 0.5634(4) 0.112 Uiso 1 calc R
H72D H -0.6059(6) -0.1061(11) 0.5249(4) 0.112 Uiso 1 calc R
C73' C -0.6333(7) -0.1258(14) 0.6201(5) 0.128(4) Uani 1 d .
H73D H -0.7175(7) -0.1271(14) 0.6145(5) 0.192 Uiso 1 calc R
H73E H -0.6125(7) -0.0785(14) 0.6608(5) 0.192 Uiso 1 calc R
H73F H -0.6043(7) -0.2181(14) 0.6224(5) 0.192 Uiso 1 calc R

loop_
_atom_type_symbol
_atom_type_description
_atom_type_scat_dispersion_real
_atom_type_scat_dispersion_imag
_atom_type_scat_source
C C 0.0033 0.0016 'International Tables Vol C Tables 4.2.6.8 and 6.1.1.4'
H H 0.0000 0.0000 'International Tables Vol C Tables 4.2.6.8 and 6.1.1.4'
N N 0.0061 0.0033 'International Tables Vol C Tables 4.2.6.8 and 6.1.1.4'
O O 0.0106 0.0060 'International Tables Vol C Tables 4.2.6.8 and 6.1.1.4'

loop_
_geom_angle_atom_site_label_1
_geom_angle_atom_site_label_2
_geom_angle_atom_site_label_3
_geom_angle
C2 N1 C 112.1(5)
C2 N1 C7A 104.4(5)
C N1 C7A 111.8(5)
N1 C2 C3 104.4(5)
N4 C3 C31P 116.9(5)
N4 C3 C2 102.5(5)
C31P C3 C2 109.8(5)
C3 N4 C7A 108.9(5)
C3 N4 C5 118.2(5)
C7A N4 C5 108.5(5)
N4 C5 C6 104.7(5)
N4 C5 C8 107.6(5)
C6 C5 C8 117.3(6)
C5 C6 C11 109.8(5)
C5 C6 C7 103.4(5)
C11 C6 C7 111.8(6)
C71 C7 C7A 110.8(6)
C71 C7 C6 112.9(6)
C7A C7 C6 103.1(5)
N1 C7A N4 105.4(5)
N1 C7A C7 114.7(5)
N4 C7A C7 106.9(5)
O8 C8 O9 119.5(7)
O8 C8 C5 122.2(7)
O9 C8 C5 118.3(7)
C8 O9 C10 121.0(6)
O9 C10 C11 114.3(7)
C10 C11 C6 110.1(6)
N1 C C11P 111.6(3)
C16P C11P C12P 117.0(4)
C16P C11P C 122.3(4)
C12P C11P C 120.5
C13P C12P C11P 121.5(4)
C14P C13P C12P 120.3(7)
C13P C14P C15P 118.6(8)
C16P C15P C14P 120.7(7)
C11P C16P C15P 121.8(7)
C32P C31P C36P 116.7(6)
C32P C31P C3 122.9(6)
C36P C31P C3 119.6(6)
C31P C32P C33P 121.5(7)
C34P C33P C32P 120.3(7)
C35P C34P C33P 118.9(7)
C34P C35P C36P 120.0(8)
C31P C36P C35P 122.6(7)
O71 C71 O72 124.7(6)
O71 C71 C7 124.3(7)
O72 C71 C7 111.0(6)
C71 O72 C72 117.4(6)
C73 C72 O72 110.4(6)
C' N1' C2' 113.3(4)
C' N1' C7A' 111.5(4)
C2' N1' C7A' 105.3(4)
N1' C2' C3' 102.3(5)
N4' C3' C31' 114.0(5)
N4' C3' C2' 102.1(5)
C31' C3' C2' 114.7(5)
C5' N4' C3' 116.0(5)
C5' N4' C7A' 108.3(5)
C3' N4' C7A' 108.1(4)
N4' C5' C8' 113.6(7)
N4' C5' C6' 106.4(5)
C8' C5' C6' 112.5(6)
C11' C6' C5' 114.9(6)
C11' C6' C7' 113.5(6)
C5' C6' C7' 100.8(6)
C71' C7' C6' 110.6(6)
C71' C7' C7A' 116.3(5)
C6' C7' C7A' 104.6(5)
N1' C7A' N4' 104.7(5)
N1' C7A' C7' 115.1(5)
N4' C7A' C7' 105.6(5)
O8' C8' O9' 120.1(9)
O8' C8' C5' 124.2(10)
O9' C8' C5' 115.7(9)
C8' O9' C10' 118.8(7)
O9' C10' C11' 112.1(9)
C10' C11' C6' 111.6(7)
N1' C' C1B' 112.9(2)
C16' C1B' C12' 117.3(4)
C16' C1B' C' 121.4(4)
C12' C1B' C' 121.2
C13' C12' C1B' 120.0(4)
C14' C13' C12' 121.5(7)
C15' C14' C13' 119.0(7)
C14' C15' C16' 120.1(8)
C1B' C16' C15' 122.1(7)
C32' C31' C36' 117.3(6)
C32' C31' C3' 120.3(5)
C36' C31' C3' 122.3(6)
C31' C32' C33' 122.5(6)
C34' C33' C32' 119.0(7)
C33' C34' C35' 120.4(7)
C34' C35' C36' 119.5(6)
C35' C36' C31' 121.2(7)
O71' C71' O72' 122.5(6)
O71' C71' C7' 126.0(7)
O72' C71' C7' 111.5(6)
C71' O72' C72' 116.8(6)
C73' C72' O72' 111.4(7)

loop_
_geom_bond_atom_site_label_1
_geom_bond_atom_site_label_2
_geom_bond_distance
N1 C2 1.450(8)
N1 C 1.467(6)
N1 C7A 1.473(8)
C2 C3 1.529(9)
C3 N4 1.469(8)
C3 C31P 1.508(8)
N4 C7A 1.477(7)
N4 C5 1.484(8)
C5 C6 1.516(9)
C5 C8 1.529(9)
C6 C11 1.532(9)
C6 C7 1.537(9)
C7 C71 1.506(9)
C7 C7A 1.536(9)
C8 O8 1.202(8)
C8 O9 1.335(9)
O9 C10 1.436(8)
C10 C11 1.463(10)
C C11P 1.51
C11P C16P 1.368(8)
C11P C12P 1.39
C12P C13P 1.375(9)
C13P C14P 1.371(9)
C14P C15P 1.374(10)
C15P C16P 1.370(9)
C31P C32P 1.364(8)
C31P C36P 1.365(9)
C32P C33P 1.389(8)
C33P C34P 1.364(9)
C34P C35P 1.356(10)
C35P C36P 1.375(9)
C71 O71 1.203(7)
C71 O72 1.322(8)
O72 C72 1.468(8)
C72 C73 1.438(10)
N1' C' 1.468(6)
N1' C2' 1.468(7)
N1' C7A' 1.478(7)
C2' C3' 1.519(8)
C3' N4' 1.466(7)
C3' C31' 1.501(8)
N4' C5' 1.444(8)
N4' C7A' 1.494(7)
C5' C8' 1.523(10)
C5' C6' 1.532(9)
C6' C11' 1.521(10)
C6' C7' 1.545(9)
C7' C71' 1.505(8)
C7' C7A' 1.550(9)
C8' O8' 1.198(11)
C8' O9' 1.352(11)
O9' C10' 1.461(12)
C10' C11' 1.470(11)
C' C1B' 1.50
C1B' C16' 1.371(8)
C1B' C12' 1.39
C12' C13' 1.385(7)
C13' C14' 1.361(9)
C14' C15' 1.360(9)
C15' C16' 1.381(9)
C31' C32' 1.376(8)
C31' C36' 1.391(8)
C32' C33' 1.381(8)
C33' C34' 1.373(9)
C34' C35' 1.380(9)
C35' C36' 1.388(8)
C71' O71' 1.180(8)
C71' O72' 1.321(8)
O72' C72' 1.468(7)
C72' C73' 1.389(11)

loop_
_geom_torsion_atom_site_label_1
_geom_torsion_atom_site_label_2
_geom_torsion_atom_site_label_3
_geom_torsion_atom_site_label_4
_geom_torsion
C N1 C2 C3 -159.7(5)
C7A N1 C2 C3 -38.5(6)
N1 C2 C3 N4 32.7(6)
N1 C2 C3 C31P 157.7(5)
C31P C3 N4 C7A -134.8(5)
C2 C3 N4 C7A -14.7(6)
C31P C3 N4 C5 100.9(6)
C2 C3 N4 C5 -139.0(5)
C3 N4 C5 C6 147.3(5)
C7A N4 C5 C6 22.8(6)
C3 N4 C5 C8 -87.2(7)
C7A N4 C5 C8 148.3(6)
N4 C5 C6 C11 84.0(6)
C8 C5 C6 C11 -35.2(8)
N4 C5 C6 C7 -35.5(6)
C8 C5 C6 C7 -154.7(5)
C5 C6 C7 C71 -85.2(6)
C11 C6 C7 C71 156.7(6)
C5 C6 C7 C7A 34.4(6)
C11 C6 C7 C7A -83.7(6)
C2 N1 C7A N4 29.2(6)
C N1 C7A N4 150.6(4)
C2 N1 C7A C7 146.5(5)
C N1 C7A C7 -92.1(6)
C3 N4 C7A N1 -8.2(6)
C5 N4 C7A N1 121.7(5)
C3 N4 C7A C7 -130.7(5)
C5 N4 C7A C7 -0.8(6)
C71 C7 C7A N1 -16.5(8)
C6 C7 C7A N1 -137.5(6)
C71 C7 C7A N4 100.0(6)
C6 C7 C7A N4 -21.0(6)
N4 C5 C8 O8 78.8(8)
C6 C5 C8 O8 -163.6(7)
N4 C5 C8 O9 -98.3(7)
C6 C5 C8 O9 19.4(9)
O8 C8 O9 C10 161.7(7)
C5 C8 O9 C10 -21.2(9)
C8 O9 C10 C11 41.2(10)
O9 C10 C11 C6 -56.6(9)
C5 C6 C11 C10 53.0(8)
C7 C6 C11 C10 167.2(6)
C2 N1 C C11P -65.4(5)
C7A N1 C C11P 177.8(3)
N1 C C11P C16P -40.5(4)
N1 C C11P C12P 143.4(2)
C16P C11P C12P C13P -1.2(5)
C C11P C12P C13P 175.1(4)
C11P C12P C13P C14P -0.3(8)
C12P C13P C14P C15P 1.9(10)
C13P C14P C15P C16P -2.0(11)
C12P C11P C16P C15P 1.1(8)
C C11P C16P C15P -175.1(5)
C14P C15P C16P C11P 0.5(11)
N4 C3 C31P C32P 19.1(9)
C2 C3 C31P C32P -97.0(7)
N4 C3 C31P C36P -171.5(6)
C2 C3 C31P C36P 72.3(8)
C36P C31P C32P C33P 1.0(10)
C3 C31P C32P C33P 170.7(7)
C31P C32P C33P C34P -0.4(11)
C32P C33P C34P C35P 0.1(12)
C33P C34P C35P C36P -0.5(14)
C32P C31P C36P C35P -1.5(11)
C3 C31P C36P C35P -171.5(8)
C34P C35P C36P C31P 1.3(14)
C7A C7 C71 O71 -87.5(9)
C6 C7 C71 O71 27.5(10)
C7A C7 C71 O72 93.3(7)
C6 C7 C71 O72 -151.7(6)
O71 C71 O72 C72 3.4(12)
C7 C71 O72 C72 -177.4(6)
C71 O72 C72 C73 168.6(8)
C' N1' C2' C3' -161.9(4)
C7A' N1' C2' C3' -39.9(6)
N1' C2' C3' N4' 40.0(6)
N1' C2' C3' C31' 163.8(5)
C31' C3' N4' C5' 88.3(6)
C2' C3' N4' C5' -147.4(5)
C31' C3' N4' C7A' -150.0(5)
C2' C3' N4' C7A' -25.6(6)
C3' N4' C5' C8' -142.2(6)
C7A' N4' C5' C8' 96.1(6)
C3' N4' C5' C6' 93.5(6)
C7A' N4' C5' C6' -28.2(6)
N4' C5' C6' C11' 160.3(6)
C8' C5' C6' C11' 35.3(10)
N4' C5' C6' C7' 37.9(6)
C8' C5' C6' C7' -87.1(7)
C11' C6' C7' C71' 77.7(7)
C5' C6' C7' C71' -158.9(5)
C11' C6' C7' C7A' -156.3(6)
C5' C6' C7' C7A' -32.9(6)
C' N1' C7A' N4' 147.2(5)
C2' N1' C7A' N4' 24.0(6)
C' N1' C7A' C7' -97.3(6)
C2' N1' C7A' C7' 139.5(6)
C5' N4' C7A' N1' 128.2(5)
C3' N4' C7A' N1' 1.8(7)
C5' N4' C7A' C7' 6.3(6)
C3' N4' C7A' C7' -120.1(5)
C71' C7' C7A' N1' 24.9(9)
C6' C7' C7A' N1' -97.4(6)
C71' C7' C7A' N4' 139.8(6)
C6' C7' C7A' N4' 17.5(6)
N4' C5' C8' O8' 17.5(11)
C6' C5' C8' O8' 138.5(9)
N4' C5' C8' O9' -162.1(6)
C6' C5' C8' O9' -41.1(9)
O8' C8' O9' C10' 179.2(8)
C5' C8' O9' C10' -1.2(11)
C8' O9' C10' C11' 50.2(11)
O9' C10' C11' C6' -52.4(11)
C5' C6' C11' C10' 10.1(11)
C7' C6' C11' C10' 125.3(8)
C2' N1' C' C1B' -68.4(4)
C7A' N1' C' C1B' 173.1(3)
N1' C' C1B' C16' 120.6(5)
N1' C' C1B' C12' -61.2(3)
C16' C1B' C12' C13' 1.7(5)
C' C1B' C12' C13' -176.6(4)
C1B' C12' C13' C14' -0.6(9)
C12' C13' C14' C15' -0.6(11)
C13' C14' C15' C16' 0.8(12)
C12' C1B' C16' C15' -1.7(8)
C' C1B' C16' C15' 176.7(5)
C14' C15' C16' C1B' 0.4(11)
N4' C3' C31' C32' -168.6(6)
C2' C3' C31' C32' 74.1(8)
N4' C3' C31' C36' 10.3(9)
C2' C3' C31' C36' -107.0(7)
C36' C31' C32' C33' 1.5(10)
C3' C31' C32' C33' -179.5(7)
C31' C32' C33' C34' -1.1(11)
C32' C33' C34' C35' -0.3(11)
C33' C34' C35' C36' 1.0(11)
C34' C35' C36' C31' -0.6(11)
C32' C31' C36' C35' -0.7(10)
C3' C31' C36' C35' -179.6(7)
C6' C7' C71' O71' 38.1(10)
C7A' C7' C71' O71' -81.0(10)
C6' C7' C71' O72' -141.4(6)
C7A' C7' C71' O72' 99.5(7)
O71' C71' O72' C72' -2.7(11)
C7' C71' O72' C72' 176.9(6)
C71' O72' C72' C73' -154.0(8)
